data_1548570
loop_
_publ_author_name
'Arkhipenko, Sergey'
'Sabatini, Marco T.'
'Batsanov, Andrei S.'
'Karaluka, Valerija'
'Sheppard, Tom D.'
'Rzepa, Henry S.'
'Whiting, Andrew'

_publ_section_title
;
 Mechanistic insights into boron-catalysed direct amidation reactions.
;
_journal_issue 4
_journal_name_full 'Chemical science'
_journal_page_first 1058
_journal_page_last 1072
_journal_paper_doi 10.1039/c7sc03595k
_journal_volume 9
_journal_year 2018
_chemical_formula_moiety 'C28 H22 B2 I2 O5'
_chemical_formula_sum 'C28 H22 B2 I2 O5'
_chemical_formula_weight 713.87
_chemical_melting_point 382(1)
_chemical_name_systematic 'Di-2-iodophenylboronic B-O-B di-2-phenylacetate '
_space_group_crystal_system triclinic
_space_group_IT_number 2
_space_group_name_Hall '-P 1'
_space_group_name_H-M_alt 'P -1'
_symmetry_space_group_name_Hall '-P 1'
_symmetry_space_group_name_H-M 'P -1'
_atom_sites_solution_hydrogens geom
_atom_sites_solution_primary iterative
_atom_sites_solution_secondary difmap
_audit_creation_date 2016-11-17
_audit_creation_method
;
Olex2 1.2-beta
(compiled 2016.11.07 svn.r3352 for OlexSys, GUI svn.r5261)
;
_audit_update_record
;
2017-07-17 deposited with the CCDC.
2018-01-02 downloaded from the CCDC.
;
_cell_angle_alpha 83.1389(18)
_cell_angle_beta 87.0947(19)
_cell_angle_gamma 64.1817(17)
_cell_formula_units_Z 2
_cell_length_a 10.6350(5)
_cell_length_b 11.4814(5)
_cell_length_c 12.2457(6)
_cell_measurement_reflns_used 9017
_cell_measurement_temperature 120.0
_cell_measurement_theta_max 31.29
_cell_measurement_theta_min 2.45
_cell_volume 1336.36(11)
_computing_cell_refinement 'SAINT v8.37A (Bruker, 2015)'
_computing_data_collection 'APEX2 v.2013.4_1 (Bruker, 2013)'
_computing_data_reduction 'SAINT v8.37A (Bruker, 2015)'
_computing_molecular_graphics 'Olex2 (Dolomanov et al., 2009)'
_computing_publication_material 'Olex2 (Dolomanov et al., 2009)'
_computing_structure_refinement 'ShelXL 2014/7 (Sheldrick, 2015)'
_computing_structure_solution
;
Superflip (Palatinus & Chapuis, 2007;Palatinus & van der Lee, 2008;
Palatinus et al., 2012)
;
_diffrn_ambient_temperature 120.0
_diffrn_detector 'Bruker PHOTON 100 CMOS'
_diffrn_detector_area_resol_mean 10.4
_diffrn_detector_type 'CMOS sensor'
_diffrn_measured_fraction_theta_full 0.998
_diffrn_measured_fraction_theta_max 0.997
_diffrn_measurement_device '3-circle diffractometer'
_diffrn_measurement_device_type 'Bruker D8 Venture'
_diffrn_measurement_method '\f and \w scans'
_diffrn_radiation_monochromator 'focusing mirrors'
_diffrn_radiation_probe x-ray
_diffrn_radiation_type MoK\a
_diffrn_radiation_wavelength 0.71073
_diffrn_reflns_av_R_equivalents 0.0289
_diffrn_reflns_av_unetI/netI 0.0381
_diffrn_reflns_Laue_measured_fraction_full 0.998
_diffrn_reflns_Laue_measured_fraction_max 0.997
_diffrn_reflns_limit_h_max 14
_diffrn_reflns_limit_h_min -14
_diffrn_reflns_limit_k_max 16
_diffrn_reflns_limit_k_min -16
_diffrn_reflns_limit_l_max 17
_diffrn_reflns_limit_l_min -17
_diffrn_reflns_number 21913
_diffrn_reflns_point_group_measured_fraction_full 0.998
_diffrn_reflns_point_group_measured_fraction_max 0.997
_diffrn_reflns_theta_full 25.242
_diffrn_reflns_theta_max 29.999
_diffrn_reflns_theta_min 2.453
_diffrn_source 'microfocus sealed X-ray tube'
_diffrn_source_type 'Incoatec I\mS microsource'
_diffrn_standards_number 0
_exptl_absorpt_coefficient_mu 2.390
_exptl_absorpt_correction_T_max 1.0000
_exptl_absorpt_correction_T_min 0.8689
_exptl_absorpt_correction_type multi-scan
_exptl_absorpt_process_details
;
SADABS-2014/5 (Bruker,2014/5) was used for absorption correction.
wR2(int) was 0.0629 before and 0.0493 after correction.
The Ratio of minimum to maximum transmission is 0.8689.
The \l/2 correction factor is Not present.
;
_exptl_crystal_colour 'clear light colourless'
_exptl_crystal_colour_lustre clear
_exptl_crystal_colour_modifier light
_exptl_crystal_colour_primary colourless
_exptl_crystal_density_diffrn 1.774
_exptl_crystal_description prism
_exptl_crystal_F_000 692
_exptl_crystal_recrystallization_method 'Re-crystallisation from solvent: chloroform, pentane'
_exptl_crystal_size_max 0.22
_exptl_crystal_size_mid 0.15
_exptl_crystal_size_min 0.05
_refine_diff_density_max 0.830
_refine_diff_density_min -0.604
_refine_diff_density_rms 0.104
_refine_ls_extinction_method none
_refine_ls_goodness_of_fit_ref 1.036
_refine_ls_hydrogen_treatment constr
_refine_ls_matrix_type full
_refine_ls_number_parameters 334
_refine_ls_number_reflns 7764
_refine_ls_number_restraints 0
_refine_ls_restrained_S_all 1.036
_refine_ls_R_factor_all 0.0448
_refine_ls_R_factor_gt 0.0286
_refine_ls_shift/su_max 0.003
_refine_ls_shift/su_mean 0.000
_refine_ls_structure_factor_coef Fsqd
_refine_ls_weighting_details 'w=1/[\s^2^(Fo^2^)+(0.0200P)^2^+0.9000P] where P=(Fo^2^+2Fc^2^)/3'
_refine_ls_weighting_scheme calc
_refine_ls_wR_factor_gt 0.0538
_refine_ls_wR_factor_ref 0.0580
_reflns_Friedel_coverage 0.000
_reflns_number_gt 6143
_reflns_number_total 7764
_reflns_threshold_expression 'I > 2\s(I)'
_cod_data_source_file c7sc03595k2.cif
_cod_data_source_block 11d_16srv431
_cod_depositor_comments
;
The following automatic conversions were performed:

'_diffrn_radiation_probe' value 'X-ray' changed to 'x-ray' according
to
/home/data/users/saulius/crontab/automatic-downloads/rss-feeds/RSC/lib/dictionaries/cif_core.dic
dictionary named 'cif_core.dic' version 2.4.2 from 2011-04-26.

Automatic conversion script
Id: cif_fix_values 4973 2017-02-22 13:04:09Z antanas 

 Adding full bibliography for 1548566--1548579.cif.
;
_cod_database_code 1548570
_shelx_space_group_comment
;
The symmetry employed for this shelxl refinement is uniquely defined
by the following loop, which should always be used as a source of
symmetry information in preference to the above space-group names.
They are only intended as comments.
;
_shelx_estimated_absorpt_t_max 0.890
_shelx_estimated_absorpt_t_min 0.621
_computing.bruker_data_scaling 'SADABS V2012/1 (Bruker AXS Inc.)'

_olex2_refinement_description
;
1. Fixed Uiso
 At 1.2 times of:
  All C(H) groups, All C(H,H) groups
2.a Secondary CH2 refined with riding coordinates:
 C14(H14A,H14B), C22(H22A,H22B)
2.b Aromatic/amide H refined with riding coordinates:
 C3(H3), C4(H4), C5(H5), C6(H6), C9(H9), C10(H10), C11(H11), C12(H12),
 C16(H16), C17(H17), C18(H18), C19(H19), C20(H20), C24(H24), C25(H25), C26(H26),
  C27(H27), C28(H28)
;
_shelx_shelxl_version_number 2014/7

loop_
_space_group_symop_operation_xyz
'x, y, z'
'-x, -y, -z'

loop_
_atom_site_label
_atom_site_type_symbol
_atom_site_fract_x
_atom_site_fract_y
_atom_site_fract_z
_atom_site_U_iso_or_equiv
_atom_site_adp_type
_atom_site_occupancy
_atom_site_site_symmetry_order
_atom_site_calc_flag
_atom_site_refinement_flags_posn
I1 I 1.38294(2) 0.66826(2) 0.33947(2) 0.02343(5) Uani 1 1 d .
I2 I 0.71523(2) 1.27960(2) 0.34759(2) 0.02189(5) Uani 1 1 d .
O1 O 0.98260(16) 1.05923(14) 0.18677(12) 0.0143(3) Uani 1 1 d .
O2 O 1.12063(16) 0.83051(14) 0.16755(12) 0.0165(3) Uani 1 1 d .
O3 O 0.90114(16) 0.92433(15) 0.10352(13) 0.0179(3) Uani 1 1 d .
O4 O 1.05693(16) 0.90559(15) 0.34945(12) 0.0151(3) Uani 1 1 d .
O5 O 0.83857(17) 0.96873(15) 0.29183(12) 0.0185(3) Uani 1 1 d .
C1 C 1.2432(2) 0.9550(2) 0.23752(18) 0.0151(4) Uani 1 1 d .
C2 C 1.3695(2) 0.8535(2) 0.27539(18) 0.0173(5) Uani 1 1 d .
C3 C 1.4945(3) 0.8642(2) 0.2709(2) 0.0229(5) Uani 1 1 d .
H3 H 1.5780 0.7927 0.2980 0.027 Uiso 1 1 calc R
C4 C 1.4967(3) 0.9796(3) 0.2266(2) 0.0281(6) Uani 1 1 d .
H4 H 1.5821 0.9875 0.2220 0.034 Uiso 1 1 calc R
C5 C 1.3742(3) 1.0835(3) 0.1890(2) 0.0264(6) Uani 1 1 d .
H5 H 1.3751 1.1633 0.1587 0.032 Uiso 1 1 calc R
C6 C 1.2501(3) 1.0711(2) 0.19551(19) 0.0199(5) Uani 1 1 d .
H6 H 1.1665 1.1440 0.1706 0.024 Uiso 1 1 calc R
C7 C 0.7223(2) 1.1531(2) 0.13606(18) 0.0153(4) Uani 1 1 d .
C8 C 0.6510(2) 1.2635(2) 0.19118(18) 0.0174(5) Uani 1 1 d .
C9 C 0.5301(3) 1.3681(2) 0.1499(2) 0.0253(5) Uani 1 1 d .
H9 H 0.4848 1.4419 0.1895 0.030 Uiso 1 1 calc R
C10 C 0.4761(3) 1.3644(3) 0.0510(2) 0.0270(6) Uani 1 1 d .
H10 H 0.3937 1.4358 0.0220 0.032 Uiso 1 1 calc R
C11 C 0.5418(3) 1.2566(2) -0.00576(19) 0.0228(5) Uani 1 1 d .
H11 H 0.5042 1.2534 -0.0735 0.027 Uiso 1 1 calc R
C12 C 0.6623(2) 1.1535(2) 0.03621(18) 0.0185(5) Uani 1 1 d .
H12 H 0.7063 1.0800 -0.0039 0.022 Uiso 1 1 calc R
C13 C 1.0260(2) 0.8348(2) 0.10628(18) 0.0167(5) Uani 1 1 d .
C14 C 1.0601(3) 0.7256(2) 0.03764(18) 0.0204(5) Uani 1 1 d .
H14A H 1.1606 0.6878 0.0185 0.024 Uiso 1 1 calc R
H14B H 1.0053 0.7582 -0.0314 0.024 Uiso 1 1 calc R
C15 C 1.0251(2) 0.6225(2) 0.10278(18) 0.0160(4) Uani 1 1 d .
C16 C 1.1231(3) 0.5272(2) 0.1750(2) 0.0211(5) Uani 1 1 d .
H16 H 1.2107 0.5283 0.1844 0.025 Uiso 1 1 calc R
C17 C 1.0940(3) 0.4311(2) 0.2331(2) 0.0294(6) Uani 1 1 d .
H17 H 1.1619 0.3659 0.2818 0.035 Uiso 1 1 calc R
C18 C 0.9676(3) 0.4297(3) 0.2208(2) 0.0346(7) Uani 1 1 d .
H18 H 0.9483 0.3629 0.2601 0.042 Uiso 1 1 calc R
C19 C 0.8680(3) 0.5254(3) 0.1511(2) 0.0346(7) Uani 1 1 d .
H19 H 0.7798 0.5249 0.1436 0.042 Uiso 1 1 calc R
C20 C 0.8965(3) 0.6219(3) 0.0922(2) 0.0264(6) Uani 1 1 d .
H20 H 0.8277 0.6876 0.0446 0.032 Uiso 1 1 calc R
C21 C 0.9315(2) 0.9245(2) 0.36636(18) 0.0170(5) Uani 1 1 d .
C22 C 0.8909(3) 0.8944(2) 0.48128(18) 0.0212(5) Uani 1 1 d .
H22A H 0.8324 0.9772 0.5120 0.025 Uiso 1 1 calc R
H22B H 0.9765 0.8486 0.5268 0.025 Uiso 1 1 calc R
C23 C 0.8117(2) 0.8118(2) 0.48992(18) 0.0180(5) Uani 1 1 d .
C24 C 0.8688(3) 0.6903(2) 0.4525(2) 0.0281(6) Uani 1 1 d .
H24 H 0.9569 0.6594 0.4166 0.034 Uiso 1 1 calc R
C25 C 0.7968(4) 0.6136(3) 0.4675(2) 0.0388(7) Uani 1 1 d .
H25 H 0.8353 0.5304 0.4413 0.047 Uiso 1 1 calc R
C26 C 0.6699(3) 0.6580(3) 0.5202(2) 0.0398(8) Uani 1 1 d .
H26 H 0.6219 0.6045 0.5319 0.048 Uiso 1 1 calc R
C27 C 0.6124(3) 0.7789(3) 0.5559(2) 0.0364(7) Uani 1 1 d .
H27 H 0.5241 0.8095 0.5915 0.044 Uiso 1 1 calc R
C28 C 0.6818(3) 0.8563(3) 0.5405(2) 0.0243(5) Uani 1 1 d .
H28 H 0.6407 0.9406 0.5646 0.029 Uiso 1 1 calc R
B1 B 1.0974(3) 0.9481(2) 0.2321(2) 0.0155(5) Uani 1 1 d .
B2 B 0.8650(3) 1.0351(2) 0.1776(2) 0.0166(5) Uani 1 1 d .

loop_
_atom_site_aniso_label
_atom_site_aniso_U_11
_atom_site_aniso_U_22
_atom_site_aniso_U_33
_atom_site_aniso_U_23
_atom_site_aniso_U_13
_atom_site_aniso_U_12
I1 0.03071(10) 0.01540(8) 0.02123(9) -0.00072(6) -0.00527(7) -0.00701(7)
I2 0.02197(9) 0.02611(9) 0.01929(8) -0.00841(6) 0.00090(6) -0.01059(7)
O1 0.0159(8) 0.0142(7) 0.0140(8) -0.0018(6) 0.0024(6) -0.0078(6)
O2 0.0213(9) 0.0136(7) 0.0162(8) -0.0031(6) 0.0001(6) -0.0088(7)
O3 0.0204(9) 0.0155(8) 0.0179(8) -0.0030(6) -0.0032(6) -0.0074(7)
O4 0.0171(8) 0.0180(8) 0.0113(7) -0.0007(6) -0.0004(6) -0.0087(6)
O5 0.0210(8) 0.0246(8) 0.0139(8) 0.0019(7) -0.0008(6) -0.0145(7)
C1 0.0189(11) 0.0160(10) 0.0123(10) -0.0041(9) 0.0022(8) -0.0089(9)
C2 0.0226(12) 0.0179(11) 0.0113(10) -0.0018(9) 0.0015(9) -0.0087(9)
C3 0.0168(12) 0.0303(13) 0.0193(12) -0.0036(10) 0.0003(9) -0.0079(10)
C4 0.0265(14) 0.0425(16) 0.0240(13) -0.0030(12) 0.0039(11) -0.0237(12)
C5 0.0336(15) 0.0301(14) 0.0240(13) 0.0038(11) -0.0011(11) -0.0231(12)
C6 0.0222(12) 0.0222(12) 0.0176(11) -0.0003(10) -0.0018(9) -0.0120(10)
C7 0.0174(11) 0.0196(11) 0.0124(10) -0.0003(9) 0.0033(8) -0.0120(9)
C8 0.0183(12) 0.0222(12) 0.0131(11) -0.0026(9) 0.0024(9) -0.0102(10)
C9 0.0236(13) 0.0240(13) 0.0229(13) -0.0072(11) 0.0024(10) -0.0044(10)
C10 0.0215(13) 0.0269(13) 0.0236(13) 0.0002(11) -0.0032(10) -0.0024(10)
C11 0.0244(13) 0.0291(13) 0.0130(11) -0.0009(10) 0.0000(9) -0.0101(11)
C12 0.0186(12) 0.0225(12) 0.0135(11) -0.0026(9) 0.0037(9) -0.0084(10)
C13 0.0252(13) 0.0135(10) 0.0137(11) 0.0031(9) 0.0014(9) -0.0117(9)
C14 0.0326(14) 0.0180(11) 0.0128(11) -0.0035(9) 0.0002(10) -0.0126(10)
C15 0.0218(12) 0.0134(10) 0.0141(11) -0.0046(9) 0.0013(9) -0.0084(9)
C16 0.0216(12) 0.0188(11) 0.0228(12) -0.0016(10) -0.0008(10) -0.0087(10)
C17 0.0379(16) 0.0205(13) 0.0246(14) 0.0038(11) -0.0026(12) -0.0090(11)
C18 0.0522(19) 0.0312(15) 0.0310(15) -0.0014(12) 0.0076(13) -0.0291(14)
C19 0.0324(16) 0.0440(17) 0.0395(16) -0.0109(14) 0.0025(13) -0.0264(14)
C20 0.0243(13) 0.0259(13) 0.0300(14) -0.0034(11) -0.0065(11) -0.0111(11)
C21 0.0209(12) 0.0183(11) 0.0154(11) -0.0029(9) 0.0011(9) -0.0117(9)
C22 0.0249(13) 0.0316(13) 0.0121(11) 0.0011(10) 0.0000(9) -0.0177(11)
C23 0.0212(12) 0.0239(12) 0.0100(10) 0.0047(9) -0.0027(9) -0.0120(10)
C24 0.0350(15) 0.0245(13) 0.0221(13) -0.0006(11) 0.0016(11) -0.0111(11)
C25 0.068(2) 0.0238(14) 0.0271(15) 0.0052(12) -0.0140(15) -0.0226(14)
C26 0.053(2) 0.0509(19) 0.0313(16) 0.0190(14) -0.0178(14) -0.0414(17)
C27 0.0284(15) 0.0545(19) 0.0316(15) 0.0123(14) -0.0036(12) -0.0267(14)
C28 0.0219(13) 0.0303(13) 0.0186(12) 0.0041(10) -0.0008(10) -0.0110(11)
B1 0.0198(13) 0.0132(11) 0.0149(12) -0.0039(10) 0.0032(10) -0.0081(10)
B2 0.0211(13) 0.0165(12) 0.0140(12) -0.0010(10) 0.0008(10) -0.0101(10)

loop_
_atom_type_symbol
_atom_type_description
_atom_type_scat_dispersion_real
_atom_type_scat_dispersion_imag
_atom_type_scat_source
C C 0.0033 0.0016 'International Tables Vol C Tables 4.2.6.8 and 6.1.1.4'
H H 0.0000 0.0000 'International Tables Vol C Tables 4.2.6.8 and 6.1.1.4'
B B 0.0013 0.0007 'International Tables Vol C Tables 4.2.6.8 and 6.1.1.4'
I I -0.4742 1.8119 'International Tables Vol C Tables 4.2.6.8 and 6.1.1.4'
O O 0.0106 0.0060 'International Tables Vol C Tables 4.2.6.8 and 6.1.1.4'

loop_
_geom_angle_atom_site_label_1
_geom_angle_atom_site_label_2
_geom_angle_atom_site_label_3
_geom_angle
B1 O1 B2 111.77(18)
C13 O2 B1 121.02(18)
C13 O3 B2 117.88(18)
C21 O4 B1 118.15(18)
C21 O5 B2 120.15(18)
C2 C1 C6 115.4(2)
C2 C1 B1 126.3(2)
C6 C1 B1 118.2(2)
C1 C2 I1 121.50(16)
C3 C2 I1 115.38(17)
C3 C2 C1 123.1(2)
C4 C3 C2 119.4(2)
C3 C4 C5 119.8(2)
C4 C5 C6 119.8(2)
C5 C6 C1 122.5(2)
C8 C7 C12 115.6(2)
C8 C7 B2 124.0(2)
C12 C7 B2 120.3(2)
C7 C8 I2 122.22(17)
C9 C8 I2 115.08(17)
C9 C8 C7 122.7(2)
C10 C9 C8 119.5(2)
C11 C10 C9 119.9(2)
C10 C11 C12 119.8(2)
C11 C12 C7 122.4(2)
O2 C13 O3 123.6(2)
O2 C13 C14 118.3(2)
O3 C13 C14 118.0(2)
C13 C14 C15 108.64(18)
C16 C15 C14 119.7(2)
C20 C15 C14 121.1(2)
C20 C15 C16 119.1(2)
C17 C16 C15 120.5(2)
C18 C17 C16 120.1(2)
C17 C18 C19 120.1(2)
C18 C19 C20 120.2(3)
C15 C20 C19 120.0(2)
O4 C21 O5 123.7(2)
O4 C21 C22 117.7(2)
O5 C21 C22 118.6(2)
C21 C22 C23 113.99(19)
C24 C23 C22 121.2(2)
C24 C23 C28 119.4(2)
C28 C23 C22 119.4(2)
C23 C24 C25 119.7(3)
C26 C25 C24 120.1(3)
C27 C26 C25 120.3(3)
C26 C27 C28 120.2(3)
C27 C28 C23 120.3(3)
O1 B1 O2 109.09(18)
O1 B1 O4 108.61(18)
O1 B1 C1 118.13(19)
O2 B1 C1 107.74(17)
O4 B1 O2 102.55(16)
O4 B1 C1 109.59(18)
O1 B2 O3 109.39(18)
O1 B2 O5 109.15(18)
O1 B2 C7 118.47(19)
O3 B2 O5 101.05(16)
O3 B2 C7 108.68(18)
O5 B2 C7 108.69(18)

loop_
_geom_bond_atom_site_label_1
_geom_bond_atom_site_label_2
_geom_bond_distance
I1 C2 2.123(2)
I2 C8 2.121(2)
O1 B1 1.403(3)
O1 B2 1.406(3)
O2 C13 1.266(3)
O2 B1 1.567(3)
O3 C13 1.276(3)
O3 B2 1.549(3)
O4 C21 1.265(3)
O4 B1 1.563(3)
O5 C21 1.269(3)
O5 B2 1.584(3)
C1 C2 1.396(3)
C1 C6 1.401(3)
C1 B1 1.591(3)
C2 C3 1.385(3)
C3 C4 1.380(4)
C4 C5 1.381(4)
C5 C6 1.386(3)
C7 C8 1.397(3)
C7 C12 1.406(3)
C7 B2 1.588(3)
C8 C9 1.389(3)
C9 C10 1.380(4)
C10 C11 1.380(3)
C11 C12 1.382(3)
C13 C14 1.496(3)
C14 C15 1.518(3)
C15 C16 1.391(3)
C15 C20 1.384(3)
C16 C17 1.381(3)
C17 C18 1.368(4)
C18 C19 1.382(4)
C19 C20 1.385(4)
C21 C22 1.496(3)
C22 C23 1.511(3)
C23 C24 1.382(3)
C23 C28 1.389(3)
C24 C25 1.389(4)
C25 C26 1.375(5)
C26 C27 1.368(4)
C27 C28 1.374(4)

loop_
_geom_torsion_atom_site_label_1
_geom_torsion_atom_site_label_2
_geom_torsion_atom_site_label_3
_geom_torsion_atom_site_label_4
_geom_torsion
C1 B1 O2 C13 -145.81(19)
C1 B1 O4 C21 163.42(19)
C2 C1 B1 O1 -177.2(2)
C2 C1 B1 O2 -53.1(3)
C2 C1 B1 O4 57.7(3)
C6 C1 B1 O1 -0.8(3)
C6 C1 B1 O2 123.3(2)
C6 C1 B1 O4 -125.9(2)
C7 B2 O3 C13 163.67(18)
C7 B2 O5 C21 -143.4(2)
C8 C7 B2 O1 -61.7(3)
C8 C7 B2 O3 172.74(19)
C8 C7 B2 O5 63.6(3)
C12 C7 B2 O1 115.9(2)
C12 C7 B2 O3 -9.7(3)
C12 C7 B2 O5 -118.9(2)
C13 O2 B1 O1 -16.4(3)
C13 O2 B1 O4 98.6(2)
C13 O3 B2 O1 32.9(3)
C13 O3 B2 O5 -82.1(2)
C13 C14 C15 C16 -86.1(3)
C13 C14 C15 C20 93.5(3)
C15 C14 C13 O2 90.8(2)
C15 C14 C13 O3 -86.1(2)
C21 O4 B1 O1 33.0(3)
C21 O4 B1 O2 -82.3(2)
C21 O5 B2 O1 -12.9(3)
C21 O5 B2 O3 102.3(2)
C21 C22 C23 C24 58.2(3)
C21 C22 C23 C28 -124.5(2)
C23 C22 C21 O4 -130.9(2)
C23 C22 C21 O5 49.9(3)
B1 O1 B2 O3 -59.2(2)
B1 O1 B2 O5 50.5(2)
B1 O1 B2 C7 175.52(19)
B1 O2 C13 O3 -9.8(3)
B1 O2 C13 C14 173.48(18)
B1 O4 C21 O5 4.4(3)
B1 O4 C21 C22 -174.70(19)
B2 O1 B1 O2 50.8(2)
B2 O1 B1 O4 -60.2(2)
B2 O1 B1 C1 174.23(19)
B2 O3 C13 O2 1.4(3)
B2 O3 C13 C14 178.10(18)
B2 O5 C21 O4 -14.7(3)
B2 O5 C21 C22 164.4(2)
